data_7248037
loop_
_publ_author_name
'Patil, Baliram R.'
'Nichinde, Chandrakant B.'
'Chaudhari, Suryakant S.'
'Krishna, Gamidi Rama'
'Kinage, Anil K.'

_publ_section_title
;
 Organocatalyzed [4 + 2] cycloaddition of \a,\b-unsaturated ketones and
 isatylidene malononitrile: accessing spiro[3-arylcyclohexanone]oxindole
 derivatives
;
_journal_issue 5
_journal_name_full 'RSC Advances'
_journal_page_first 2873
_journal_page_last 2877
_journal_paper_doi 10.1039/D3RA07652K
_journal_volume 14
_journal_year 2024
_chemical_formula_moiety '2(C22 H17 N3 O2), H2 O'
_chemical_formula_sum 'C44 H36 N6 O5'
_chemical_formula_weight 728.79
_space_group_crystal_system tetragonal
_space_group_IT_number 88
_space_group_name_Hall '-I 4ad'
_space_group_name_H-M_alt 'I 41/a :2'
_atom_sites_solution_hydrogens mixed
_audit_creation_date 2023-10-21
_audit_creation_method
;
Olex2 1.5
(compiled 2022.04.07 svn.rca3783a0 for OlexSys, GUI svn.r6498)
;
_audit_update_record
;
2023-10-21 deposited with the CCDC.	2024-01-03 downloaded from the CCDC.
;
_cell_angle_alpha 90
_cell_angle_beta 90
_cell_angle_gamma 90
_cell_formula_units_Z 8
_cell_length_a 15.7011(14)
_cell_length_b 15.7011(14)
_cell_length_c 29.337(3)
_cell_measurement_reflns_used 9969
_cell_measurement_temperature 103(2)
_cell_measurement_theta_max 27.11
_cell_measurement_theta_min 2.30
_cell_volume 7232.3(12)
_computing_cell_refinement 'SAINT v8.37A (Bruker, 2015)'
_computing_data_reduction 'SAINT v8.37A (Bruker, 2015)'
_computing_molecular_graphics 'Olex2 1.5 (Dolomanov et al., 2009)'
_computing_publication_material 'Olex2 1.5 (Dolomanov et al., 2009)'
_computing_structure_refinement 'SHELXL 2018/3 (Sheldrick, 2015)'
_computing_structure_solution 'SHELXT 2014/5 (Sheldrick, 2014)'
_diffrn_ambient_temperature 103.00
_diffrn_measured_fraction_theta_full 0.998
_diffrn_measured_fraction_theta_max 0.999
_diffrn_measurement_device_type 'Bruker APEX-II CCD'
_diffrn_measurement_method '\f and \w scans'
_diffrn_radiation_type MoK\a
_diffrn_radiation_wavelength 0.71073
_diffrn_reflns_av_R_equivalents 0.0809
_diffrn_reflns_av_unetI/netI 0.0464
_diffrn_reflns_Laue_measured_fraction_full 0.998
_diffrn_reflns_Laue_measured_fraction_max 0.999
_diffrn_reflns_limit_h_max 20
_diffrn_reflns_limit_h_min -20
_diffrn_reflns_limit_k_max 20
_diffrn_reflns_limit_k_min -20
_diffrn_reflns_limit_l_max 37
_diffrn_reflns_limit_l_min -37
_diffrn_reflns_number 39894
_diffrn_reflns_point_group_measured_fraction_full 0.998
_diffrn_reflns_point_group_measured_fraction_max 0.999
_diffrn_reflns_theta_full 25.242
_diffrn_reflns_theta_max 26.999
_diffrn_reflns_theta_min 2.301
_diffrn_source_current 1.4
_diffrn_source_power 0.07
_diffrn_source_voltage 50.0
_diffrn_standards_number 0
_exptl_absorpt_coefficient_mu 0.089
_exptl_absorpt_correction_T_max 0.7455
_exptl_absorpt_correction_T_min 0.4605
_exptl_absorpt_correction_type none
_exptl_absorpt_process_details
;
SADABS-2014/5 (Bruker,2014/5) was used for absorption correction.
wR2(int) was 0.1720 before and 0.0976 after correction.
The Ratio of minimum to maximum transmission is 0.6177.
The \l/2 correction factor is Not present.
;
_exptl_crystal_colour Colorless
_exptl_crystal_density_diffrn 1.339
_exptl_crystal_description Block
_exptl_crystal_F_000 3056
_exptl_crystal_size_max 0.26
_exptl_crystal_size_mid 0.11
_exptl_crystal_size_min 0.09
_exptl_transmission_factor_max 0.7455
_exptl_transmission_factor_min 0.4605
_refine_diff_density_max 0.246
_refine_diff_density_min -0.186
_refine_diff_density_rms 0.041
_refine_ls_extinction_coef 0.0007(2)
_refine_ls_extinction_expression Fc^*^=kFc[1+0.001xFc^2^\l^3^/sin(2\q)]^-1/4^
_refine_ls_extinction_method 'SHELXL-2018/3 (Sheldrick 2018)'
_refine_ls_goodness_of_fit_ref 1.016
_refine_ls_hydrogen_treatment mixed
_refine_ls_matrix_type full
_refine_ls_number_parameters 259
_refine_ls_number_reflns 3952
_refine_ls_number_restraints 0
_refine_ls_restrained_S_all 1.016
_refine_ls_R_factor_all 0.0459
_refine_ls_R_factor_gt 0.0374
_refine_ls_shift/su_max 0.000
_refine_ls_shift/su_mean 0.000
_refine_ls_structure_factor_coef Fsqd
_refine_ls_weighting_details 'w=1/[\s^2^(Fo^2^)+(0.0286P)^2^+6.6492P] where P=(Fo^2^+2Fc^2^)/3'
_refine_ls_weighting_scheme calc
_refine_ls_wR_factor_gt 0.0906
_refine_ls_wR_factor_ref 0.0967
_reflns_Friedel_coverage 0.000
_reflns_number_gt 3375
_reflns_number_total 3952
_reflns_threshold_expression 'I > 2\s(I)'
_cod_data_source_file d3ra07652k2.cif
_cod_data_source_block 3Ac
_cod_original_cell_volume 7232.2(15)
_cod_original_sg_symbol_H-M 'I 41/a'
_cod_database_code 7248037
_publcif_datablock.id {95a42c3a-2835-4e50-9f85-4e4c8df87f00}

_shelx_shelxl_version_number 2018/3
_shelx_space_group_comment
;
The symmetry employed for this shelxl refinement is uniquely defined
by the following loop, which should always be used as a source of
symmetry information in preference to the above space-group names.
They are only intended as comments.
;
_olex2_refinement_description
;
1. Fixed Uiso
 At 1.2 times of:
  All C(H) groups, All C(H,H) groups
 At 1.5 times of:
  All C(H,H,H) groups
2.a Ternary CH refined with riding coordinates:
 C11(H11)
2.b Secondary CH2 refined with riding coordinates:
 C12(H12A,H12B), C14(H14A,H14B)
2.c Aromatic/amide H refined with riding coordinates:
 C4(H4), C6(H6), C7(H7), C18(H18), C19(H19), C20(H20), C21(H21), C22(H22)
2.d Idealised Me refined as rotating group:
 C9(H9A,H9B,H9C)
;
_olex2_submission_special_instructions 'No special instructions were received'
_publcif_funding_html
;
;

loop_
_space_group_symop_operation_xyz
'x, y, z'
'-x+1/2, -y, z+1/2'
'-y+3/4, x+1/4, z+1/4'
'y+3/4, -x+3/4, z+3/4'
'x+1/2, y+1/2, z+1/2'
'-x+1, -y+1/2, z+1'
'-y+5/4, x+3/4, z+3/4'
'y+5/4, -x+5/4, z+5/4'
'-x, -y, -z'
'x-1/2, y, -z-1/2'
'y-3/4, -x-1/4, -z-1/4'
'-y-3/4, x-3/4, -z-3/4'
'-x+1/2, -y+1/2, -z+1/2'
'x, y+1/2, -z'
'y-1/4, -x+1/4, -z+1/4'
'-y-1/4, x-1/4, -z-1/4'

loop_
_atom_site_label
_atom_site_type_symbol
_atom_site_fract_x
_atom_site_fract_y
_atom_site_fract_z
_atom_site_U_iso_or_equiv
_atom_site_adp_type
_atom_site_occupancy
_atom_site_site_symmetry_order
_atom_site_calc_flag
_atom_site_refinement_flags_posn
_atom_site_refinement_flags_adp
_atom_site_refinement_flags_occupancy
_atom_site_disorder_assembly
_atom_site_disorder_group
C1 C 0.16453(8) 0.67248(7) 0.39162(4) 0.0181(3) Uani 1 1 d . . . . .
C2 C 0.25573(7) 0.69149(7) 0.37375(4) 0.0168(2) Uani 1 1 d . . . . .
C3 C 0.29085(8) 0.74832(7) 0.41107(4) 0.0175(3) Uani 1 1 d . . . . .
C4 C 0.36762(8) 0.79096(8) 0.41510(4) 0.0200(3) Uani 1 1 d . . . . .
H4 H 0.408677 0.788006 0.391370 0.024 Uiso 1 1 calc R U . . .
C5 C 0.38423(8) 0.83866(8) 0.45461(4) 0.0226(3) Uani 1 1 d . . . . .
C6 C 0.32228(9) 0.84252(8) 0.48848(4) 0.0251(3) Uani 1 1 d . . . . .
H6 H 0.333503 0.874929 0.515154 0.030 Uiso 1 1 calc R U . . .
C7 C 0.24437(9) 0.80056(8) 0.48469(4) 0.0238(3) Uani 1 1 d . . . . .
H7 H 0.202740 0.804061 0.508109 0.029 Uiso 1 1 calc R U . . .
C8 C 0.23001(8) 0.75379(8) 0.44566(4) 0.0189(3) Uani 1 1 d . . . . .
C9 C 0.46828(9) 0.88402(9) 0.46011(5) 0.0297(3) Uani 1 1 d . . . . .
H9A H 0.466536 0.919738 0.487491 0.045 Uiso 1 1 calc R U . . .
H9B H 0.478850 0.919828 0.433339 0.045 Uiso 1 1 calc R U . . .
H9C H 0.514080 0.841975 0.463074 0.045 Uiso 1 1 calc R U . . .
C10 C 0.30703(7) 0.60529(7) 0.36942(4) 0.0163(2) Uani 1 1 d . . . . .
C11 C 0.26398(8) 0.54290(8) 0.33409(4) 0.0177(3) Uani 1 1 d . . . . .
H11 H 0.203806 0.534280 0.344266 0.021 Uiso 1 1 calc R U . . .
C12 C 0.26041(8) 0.58733(8) 0.28752(4) 0.0204(3) Uani 1 1 d . . . . .
H12A H 0.319093 0.593812 0.275664 0.024 Uiso 1 1 calc R U . . .
H12B H 0.228523 0.550862 0.265915 0.024 Uiso 1 1 calc R U . . .
C13 C 0.21877(8) 0.67356(8) 0.28951(4) 0.0194(3) Uani 1 1 d . . . . .
C14 C 0.24928(8) 0.73347(8) 0.32651(4) 0.0188(3) Uani 1 1 d . . . . .
H14A H 0.209602 0.782350 0.328416 0.023 Uiso 1 1 calc R U . . .
H14B H 0.305964 0.755929 0.317918 0.023 Uiso 1 1 calc R U . . .
C15 C 0.31206(8) 0.56472(8) 0.41477(4) 0.0189(3) Uani 1 1 d . . . . .
C16 C 0.39483(8) 0.62420(8) 0.35353(4) 0.0182(3) Uani 1 1 d . . . . .
C17 C 0.30610(8) 0.45603(8) 0.33368(4) 0.0192(3) Uani 1 1 d . . . . .
C18 C 0.27654(8) 0.39389(8) 0.36384(5) 0.0237(3) Uani 1 1 d . . . . .
H18 H 0.230497 0.406652 0.383703 0.028 Uiso 1 1 calc R U . . .
C19 C 0.31362(9) 0.31380(9) 0.36512(5) 0.0289(3) Uani 1 1 d . . . . .
H19 H 0.293227 0.272178 0.385939 0.035 Uiso 1 1 calc R U . . .
C20 C 0.38037(9) 0.29444(9) 0.33606(5) 0.0301(3) Uani 1 1 d . . . . .
H20 H 0.405747 0.239530 0.336834 0.036 Uiso 1 1 calc R U . . .
C21 C 0.40990(9) 0.35518(9) 0.30598(5) 0.0278(3) Uani 1 1 d . . . . .
H21 H 0.455677 0.341923 0.286026 0.033 Uiso 1 1 calc R U . . .
C22 C 0.37307(8) 0.43573(8) 0.30467(4) 0.0227(3) Uani 1 1 d . . . . .
H22 H 0.393816 0.477104 0.283815 0.027 Uiso 1 1 calc R U . . .
N1 N 0.15719(7) 0.70642(7) 0.43391(4) 0.0195(2) Uani 1 1 d . . . . .
N2 N 0.31323(8) 0.53292(7) 0.44985(4) 0.0276(3) Uani 1 1 d . . . . .
N3 N 0.46049(7) 0.63882(7) 0.33849(4) 0.0263(3) Uani 1 1 d . . . . .
O1 O 0.10987(5) 0.63449(6) 0.37037(3) 0.0227(2) Uani 1 1 d . . . . .
O2 O 0.16746(6) 0.69603(6) 0.26093(3) 0.0237(2) Uani 1 1 d . . . . .
O3 O 0.000000 0.750000 0.26858(5) 0.0271(3) Uani 1 2 d S T P . .
H1 H 0.1053(11) 0.7129(10) 0.4480(6) 0.031(4) Uiso 1 1 d . . . . .
H3 H 0.0448(14) 0.7394(16) 0.2509(8) 0.077(7) Uiso 1 1 d . . . . .

loop_
_atom_site_aniso_label
_atom_site_aniso_U_11
_atom_site_aniso_U_22
_atom_site_aniso_U_33
_atom_site_aniso_U_23
_atom_site_aniso_U_13
_atom_site_aniso_U_12
C1 0.0185(6) 0.0171(6) 0.0186(6) 0.0036(5) 0.0014(5) 0.0015(4)
C2 0.0182(6) 0.0165(6) 0.0156(6) 0.0013(4) 0.0008(4) -0.0001(4)
C3 0.0218(6) 0.0142(5) 0.0163(6) 0.0015(4) -0.0008(5) 0.0020(4)
C4 0.0223(6) 0.0176(6) 0.0201(6) 0.0011(5) -0.0012(5) -0.0005(5)
C5 0.0271(7) 0.0162(6) 0.0245(7) 0.0002(5) -0.0066(5) 0.0019(5)
C6 0.0333(7) 0.0201(6) 0.0218(6) -0.0045(5) -0.0063(5) 0.0056(5)
C7 0.0290(7) 0.0231(6) 0.0192(6) -0.0019(5) 0.0006(5) 0.0075(5)
C8 0.0214(6) 0.0158(6) 0.0196(6) 0.0020(5) 0.0001(5) 0.0028(4)
C9 0.0313(7) 0.0265(7) 0.0313(7) -0.0028(6) -0.0088(6) -0.0049(6)
C10 0.0166(6) 0.0170(6) 0.0153(6) 0.0009(4) 0.0006(4) -0.0011(4)
C11 0.0170(6) 0.0194(6) 0.0169(6) -0.0010(4) -0.0007(4) -0.0022(4)
C12 0.0215(6) 0.0229(6) 0.0166(6) -0.0011(5) -0.0009(5) -0.0011(5)
C13 0.0171(6) 0.0245(6) 0.0166(6) 0.0045(5) 0.0032(5) -0.0033(5)
C14 0.0202(6) 0.0188(6) 0.0173(6) 0.0033(5) 0.0009(5) 0.0003(5)
C15 0.0200(6) 0.0165(6) 0.0204(6) -0.0009(5) -0.0003(5) -0.0002(4)
C16 0.0194(6) 0.0174(6) 0.0178(6) -0.0018(5) -0.0015(5) 0.0000(4)
C17 0.0195(6) 0.0188(6) 0.0191(6) -0.0022(5) -0.0045(5) -0.0020(5)
C18 0.0229(6) 0.0225(6) 0.0258(7) 0.0006(5) -0.0019(5) -0.0033(5)
C19 0.0306(7) 0.0220(7) 0.0341(8) 0.0043(6) -0.0072(6) -0.0043(5)
C20 0.0309(7) 0.0206(7) 0.0389(8) -0.0050(6) -0.0110(6) 0.0046(5)
C21 0.0261(7) 0.0277(7) 0.0295(7) -0.0078(6) -0.0044(6) 0.0039(5)
C22 0.0222(6) 0.0241(6) 0.0216(6) -0.0033(5) -0.0022(5) -0.0010(5)
N1 0.0188(5) 0.0213(5) 0.0185(5) 0.0012(4) 0.0033(4) 0.0019(4)
N2 0.0373(7) 0.0240(6) 0.0214(6) 0.0031(5) -0.0010(5) 0.0003(5)
N3 0.0220(6) 0.0281(6) 0.0289(6) -0.0043(5) 0.0023(5) -0.0032(4)
O1 0.0176(4) 0.0253(5) 0.0253(5) -0.0015(4) 0.0009(4) -0.0034(3)
O2 0.0199(5) 0.0315(5) 0.0197(5) 0.0071(4) -0.0017(4) -0.0021(4)
O3 0.0279(8) 0.0234(7) 0.0300(8) 0.000 0.000 0.0015(6)

loop_
_atom_type_symbol
_atom_type_description
_atom_type_scat_dispersion_real
_atom_type_scat_dispersion_imag
_atom_type_scat_source
C C 0.0033 0.0016 'International Tables Vol C Tables 4.2.6.8 and 6.1.1.4'
H H 0.0000 0.0000 'International Tables Vol C Tables 4.2.6.8 and 6.1.1.4'
N N 0.0061 0.0033 'International Tables Vol C Tables 4.2.6.8 and 6.1.1.4'
O O 0.0106 0.0060 'International Tables Vol C Tables 4.2.6.8 and 6.1.1.4'

loop_
_geom_angle_atom_site_label_1
_geom_angle_atom_site_label_2
_geom_angle_atom_site_label_3
_geom_angle
_geom_angle_site_symmetry_1
_geom_angle_site_symmetry_3
_geom_angle_publ_flag
N1 C1 C2 108.16(10) . . ?
O1 C1 C2 124.84(11) . . ?
O1 C1 N1 126.99(11) . . ?
C1 C2 C10 109.41(9) . . ?
C3 C2 C1 101.80(9) . . ?
C3 C2 C10 112.13(10) . . ?
C3 C2 C14 114.99(10) . . ?
C14 C2 C1 109.01(10) . . ?
C14 C2 C10 109.16(9) . . ?
C4 C3 C2 131.54(11) . . ?
C4 C3 C8 120.27(11) . . ?
C8 C3 C2 108.19(10) . . ?
C3 C4 H4 120.3 . . ?
C3 C4 C5 119.36(12) . . ?
C5 C4 H4 120.3 . . ?
C4 C5 C9 120.17(12) . . ?
C6 C5 C4 118.85(12) . . ?
C6 C5 C9 120.98(12) . . ?
C5 C6 H6 118.8 . . ?
C5 C6 C7 122.41(12) . . ?
C7 C6 H6 118.8 . . ?
C6 C7 H7 121.3 . . ?
C8 C7 C6 117.49(12) . . ?
C8 C7 H7 121.3 . . ?
C3 C8 N1 110.21(11) . . ?
C7 C8 C3 121.62(12) . . ?
C7 C8 N1 128.17(12) . . ?
C5 C9 H9A 109.5 . . ?
C5 C9 H9B 109.5 . . ?
C5 C9 H9C 109.5 . . ?
H9A C9 H9B 109.5 . . ?
H9A C9 H9C 109.5 . . ?
H9B C9 H9C 109.5 . . ?
C11 C10 C2 111.48(9) . . ?
C15 C10 C2 108.92(10) . . ?
C15 C10 C11 110.28(10) . . ?
C15 C10 C16 108.62(10) . . ?
C16 C10 C2 109.09(9) . . ?
C16 C10 C11 108.40(10) . . ?
C10 C11 H11 107.0 . . ?
C12 C11 C10 108.55(9) . . ?
C12 C11 H11 107.0 . . ?
C17 C11 C10 112.14(10) . . ?
C17 C11 H11 107.0 . . ?
C17 C11 C12 114.69(10) . . ?
C11 C12 H12A 109.0 . . ?
C11 C12 H12B 109.0 . . ?
H12A C12 H12B 107.8 . . ?
C13 C12 C11 112.96(10) . . ?
C13 C12 H12A 109.0 . . ?
C13 C12 H12B 109.0 . . ?
C12 C13 C14 116.70(10) . . ?
O2 C13 C12 121.51(11) . . ?
O2 C13 C14 121.60(12) . . ?
C2 C14 H14A 108.8 . . ?
C2 C14 H14B 108.8 . . ?
C13 C14 C2 113.62(10) . . ?
C13 C14 H14A 108.8 . . ?
C13 C14 H14B 108.8 . . ?
H14A C14 H14B 107.7 . . ?
N2 C15 C10 177.84(14) . . ?
N3 C16 C10 175.61(13) . . ?
C18 C17 C11 118.60(11) . . ?
C22 C17 C11 122.78(11) . . ?
C22 C17 C18 118.62(12) . . ?
C17 C18 H18 119.6 . . ?
C19 C18 C17 120.76(13) . . ?
C19 C18 H18 119.6 . . ?
C18 C19 H19 120.0 . . ?
C20 C19 C18 120.01(13) . . ?
C20 C19 H19 120.0 . . ?
C19 C20 H20 120.1 . . ?
C21 C20 C19 119.76(13) . . ?
C21 C20 H20 120.1 . . ?
C20 C21 H21 119.8 . . ?
C20 C21 C22 120.42(13) . . ?
C22 C21 H21 119.8 . . ?
C17 C22 C21 120.41(13) . . ?
C17 C22 H22 119.8 . . ?
C21 C22 H22 119.8 . . ?
C1 N1 C8 111.29(10) . . ?
C1 N1 H1 122.1(10) . . ?
C8 N1 H1 123.5(10) . . ?
H3 O3 H3 109(3) . 6_464 ?

loop_
_geom_bond_atom_site_label_1
_geom_bond_atom_site_label_2
_geom_bond_distance
_geom_bond_site_symmetry_2
_geom_bond_publ_flag
C1 C2 1.5538(16) . ?
C1 N1 1.3553(16) . ?
C1 O1 1.2169(15) . ?
C2 C3 1.5163(16) . ?
C2 C10 1.5802(16) . ?
C2 C14 1.5378(16) . ?
C3 C4 1.3839(17) . ?
C3 C8 1.3963(17) . ?
C4 H4 0.9500 . ?
C4 C5 1.4045(18) . ?
C5 C6 1.3917(19) . ?
C5 C9 1.5083(19) . ?
C6 H6 0.9500 . ?
C6 C7 1.394(2) . ?
C7 H7 0.9500 . ?
C7 C8 1.3787(18) . ?
C8 N1 1.4068(16) . ?
C9 H9A 0.9800 . ?
C9 H9B 0.9800 . ?
C9 H9C 0.9800 . ?
C10 C11 1.5781(16) . ?
C10 C15 1.4772(16) . ?
C10 C16 1.4851(17) . ?
C11 H11 1.0000 . ?
C11 C12 1.5351(17) . ?
C11 C17 1.5159(17) . ?
C12 H12A 0.9900 . ?
C12 H12B 0.9900 . ?
C12 C13 1.5047(18) . ?
C13 C14 1.5143(17) . ?
C13 O2 1.2151(15) . ?
C14 H14A 0.9900 . ?
C14 H14B 0.9900 . ?
C15 N2 1.1440(17) . ?
C16 N3 1.1446(16) . ?
C17 C18 1.3964(18) . ?
C17 C22 1.3898(18) . ?
C18 H18 0.9500 . ?
C18 C19 1.3863(19) . ?
C19 H19 0.9500 . ?
C19 C20 1.385(2) . ?
C20 H20 0.9500 . ?
C20 C21 1.380(2) . ?
C21 H21 0.9500 . ?
C21 C22 1.3911(19) . ?
C22 H22 0.9500 . ?
N1 H1 0.920(17) . ?
O3 H3 0.89(2) 6_464 ?
O3 H3 0.89(2) . ?

loop_
_geom_torsion_atom_site_label_1
_geom_torsion_atom_site_label_2
_geom_torsion_atom_site_label_3
_geom_torsion_atom_site_label_4
_geom_torsion
_geom_torsion_site_symmetry_1
_geom_torsion_site_symmetry_2
_geom_torsion_site_symmetry_3
_geom_torsion_site_symmetry_4
_geom_torsion_publ_flag
C1 C2 C3 C4 -176.31(12) . . . . ?
C1 C2 C3 C8 3.95(12) . . . . ?
C1 C2 C10 C11 61.85(12) . . . . ?
C1 C2 C10 C15 -60.06(12) . . . . ?
C1 C2 C10 C16 -178.47(10) . . . . ?
C1 C2 C14 C13 -69.78(13) . . . . ?
C2 C1 N1 C8 5.67(13) . . . . ?
C2 C3 C4 C5 -178.72(12) . . . . ?
C2 C3 C8 C7 179.17(11) . . . . ?
C2 C3 C8 N1 -0.94(13) . . . . ?
C2 C10 C11 C12 59.13(12) . . . . ?
C2 C10 C11 C17 -173.13(10) . . . . ?
C3 C2 C10 C11 174.02(9) . . . . ?
C3 C2 C10 C15 52.11(13) . . . . ?
C3 C2 C10 C16 -66.30(12) . . . . ?
C3 C2 C14 C13 176.69(10) . . . . ?
C3 C4 C5 C6 -0.79(18) . . . . ?
C3 C4 C5 C9 178.66(11) . . . . ?
C3 C8 N1 C1 -3.11(14) . . . . ?
C4 C3 C8 C7 -0.60(18) . . . . ?
C4 C3 C8 N1 179.29(11) . . . . ?
C4 C5 C6 C7 0.19(19) . . . . ?
C5 C6 C7 C8 0.21(19) . . . . ?
C6 C7 C8 C3 -0.01(18) . . . . ?
C6 C7 C8 N1 -179.88(12) . . . . ?
C7 C8 N1 C1 176.77(12) . . . . ?
C8 C3 C4 C5 1.00(18) . . . . ?
C9 C5 C6 C7 -179.26(12) . . . . ?
C10 C2 C3 C4 66.85(16) . . . . ?
C10 C2 C3 C8 -112.89(11) . . . . ?
C10 C2 C14 C13 49.68(13) . . . . ?
C10 C11 C12 C13 -53.28(13) . . . . ?
C10 C11 C17 C18 88.57(13) . . . . ?
C10 C11 C17 C22 -91.21(14) . . . . ?
C11 C12 C13 C14 48.71(14) . . . . ?
C11 C12 C13 O2 -136.17(12) . . . . ?
C11 C17 C18 C19 -179.26(12) . . . . ?
C11 C17 C22 C21 179.45(12) . . . . ?
C12 C11 C17 C18 -147.04(11) . . . . ?
C12 C11 C17 C22 33.18(16) . . . . ?
C12 C13 C14 C2 -46.89(14) . . . . ?
C14 C2 C3 C4 -58.63(17) . . . . ?
C14 C2 C3 C8 121.62(11) . . . . ?
C14 C2 C10 C11 -57.36(12) . . . . ?
C14 C2 C10 C15 -179.27(10) . . . . ?
C14 C2 C10 C16 62.32(12) . . . . ?
C15 C10 C11 C12 -179.75(10) . . . . ?
C15 C10 C11 C17 -52.01(13) . . . . ?
C16 C10 C11 C12 -60.96(12) . . . . ?
C16 C10 C11 C17 66.78(12) . . . . ?
C17 C11 C12 C13 -179.55(10) . . . . ?
C17 C18 C19 C20 -0.5(2) . . . . ?
C18 C17 C22 C21 -0.32(18) . . . . ?
C18 C19 C20 C21 0.2(2) . . . . ?
C19 C20 C21 C22 0.0(2) . . . . ?
C20 C21 C22 C17 0.1(2) . . . . ?
C22 C17 C18 C19 0.53(19) . . . . ?
N1 C1 C2 C3 -5.80(12) . . . . ?
N1 C1 C2 C10 113.00(11) . . . . ?
N1 C1 C2 C14 -127.69(10) . . . . ?
O1 C1 C2 C3 173.31(11) . . . . ?
O1 C1 C2 C10 -67.89(15) . . . . ?
O1 C1 C2 C14 51.41(15) . . . . ?
O1 C1 N1 C8 -173.42(12) . . . . ?
O2 C13 C14 C2 138.00(12) . . . . ?

loop_
_publcif_info_exptl_table_extra_item
sin_theta_over_lambda_max

loop_
_publcif_info_exptl_table_header_item
?
